data_1534913
loop_
_publ_author_name
'Simonov, M.A.'
'Karpov, O.G.'
'Dimitrova, O.V.'
'Strelkova, E.E.'

_publ_section_title
;
 Crystal structure of Na Zn (P2 O6 (O H))
;
_journal_name_full Kristallografiya
_journal_page_first 1151
_journal_page_last 1154
_journal_volume 36
_journal_year 1991
_chemical_formula_sum 'H Na O7 P2 Zn'
_chemical_name_systematic 'Na Zn (P O3)2 (O H)'
_space_group_IT_number 2
_symmetry_space_group_name_Hall '-P 1'
_symmetry_space_group_name_H-M 'P -1'
_cell_angle_alpha 96.11
_cell_angle_beta 92.05
_cell_angle_gamma 66.87
_cell_formula_units_Z 2
_cell_length_a 6.505
_cell_length_b 6.668
_cell_length_c 6.504
_cell_volume 257.956
_citation_journal_id_ASTM KRISAJ
_cod_data_source_file Simonov_KRISAJ_1991_1191.cif
_cod_data_source_block H1Na1O7P2Zn1
_cod_original_cell_volume 257.9565
_cod_original_formula_sum 'H1 Na1 O7 P2 Zn1'
_cod_database_code 1534913

loop_
_symmetry_equiv_pos_as_xyz
x,y,z
-x,-y,-z

loop_
_atom_site_label
_atom_site_type_symbol
_atom_site_fract_x
_atom_site_fract_y
_atom_site_fract_z
_atom_site_occupancy
_atom_site_U_iso_or_equiv
P2 P+5 0.756 0.7191 0.3579 1 0.0
Zn1 Zn+2 0.218 0.3792 0.1469 1 0.0
O2 O-2 0.2268 0.7191 0.2114 1 0.0
P1 P+5 0.3334 0.8628 0.1216 1 0.0
O7 O-2 0.2748 0.3925 0.4621 1 0.0
O3 O-2 0.5136 0.8779 0.2888 1 0.0
O5 O-2 0.8815 0.8705 0.4118 1 0.0
O6 O-2 0.8646 0.5523 0.1718 1 0.0
O1 O-2 0.5476 0.2523 0.078 1 0.0
H1 H+1 0.98 0.89 0.47 1 0.0
O4 O-2 0.1652 0.0958 0.1145 1 0.0
Na1 Na+1 0.7852 0.2437 0.3533 1 0.0
